data_7251639
loop_
_publ_author_name
'Nakano, Takeo'
'Ichikawa, Shota'
'Inaba, Ryoto'
'Sumida, Akifumi'
'Hamasaki, Atom'
'Imoto, Hiroaki'
'Naka, Kensuke'

_publ_section_title
;
 Development of unsymmetrical boron complexes bearing (iso)quinolylphenol
 ligands and their halogenated derivatives; crystal polymorphism for
 white-light-emitting properties.
;
_journal_issue 7
_journal_name_full 'Physical chemistry chemical physics : PCCP'
_journal_page_first 4626
_journal_page_last 4635
_journal_paper_doi 10.1039/d5cp04402b
_journal_volume 28
_journal_year 2026
_chemical_formula_moiety 'C15 H9 B Cl F2 N O'
_chemical_formula_sum 'C15 H9 B Cl F2 N O'
_chemical_formula_weight 303.49
_space_group_crystal_system triclinic
_space_group_IT_number 2
_space_group_name_Hall '-P 1'
_space_group_name_H-M_alt 'P -1'
_atom_sites_solution_hydrogens geom
_atom_sites_solution_primary dual
_audit_creation_date 2025-02-02
_audit_creation_method
;
Olex2 1.5-ac5-024
(compiled 2022.04.12 svn.rca3783a0 for Rigaku Oxford Diffraction, GUI svn.r6498)
;
_audit_update_record
;
2025-10-27 deposited with the CCDC.	2026-01-23 downloaded from the CCDC.
;
_cell_angle_alpha 79.984(4)
_cell_angle_beta 87.560(4)
_cell_angle_gamma 88.010(4)
_cell_formula_units_Z 4
_cell_length_a 8.0402(4)
_cell_length_b 8.5609(4)
_cell_length_c 18.7514(10)
_cell_measurement_reflns_used 3124
_cell_measurement_temperature 100.00
_cell_measurement_theta_max 32.7490
_cell_measurement_theta_min 2.7990
_cell_volume 1269.37(11)
_computing_cell_refinement 'CrysAlisPro 1.171.42.91a (Rigaku OD, 2023)'
_computing_data_collection 'CrysAlisPro 1.171.42.91a (Rigaku OD, 2023)'
_computing_data_reduction 'CrysAlisPro 1.171.42.91a (Rigaku OD, 2023)'
_computing_molecular_graphics 'Olex2 1.5-ac5-024 (Dolomanov et al., 2009)'
_computing_publication_material 'Olex2 1.5-ac5-024 (Dolomanov et al., 2009)'
_computing_structure_refinement 'SHELXL 2018/3 (Sheldrick, 2015)'
_computing_structure_solution 'SHELXT 2018/2 (Sheldrick, 2018)'
_diffrn_ambient_temperature 100.00
_diffrn_detector 'CCD plate'
_diffrn_measured_fraction_theta_full 0.999
_diffrn_measured_fraction_theta_max 0.999
_diffrn_measurement_details
;
List of Runs (angles in degrees, time in seconds):

  # Type    Start    End  Width  t~exp~   \w     \q     \k     \f   Frames
#--------------------------------------------------------------------------
  1  \w    -70.00 112.00   0.20   22.50    --   30.00  54.00 -60.00  910
  2  \w    -72.00 -47.00   0.20   22.50    --   30.00  54.00-180.00  125
  3  \w     18.00  44.00   0.20   22.50    --   30.00  54.00-180.00  130
  4  \w    -70.00  31.00   0.20   22.50    --   30.00  54.00  60.00  505
;
_diffrn_measurement_device 'two-circle diffractometer'
_diffrn_measurement_device_type 'XtaLAB Mini (JP)'
_diffrn_measurement_method '\w scans'
_diffrn_orient_matrix_type 'CrysAlisPro convention (1999,Acta A55,543-557)'
_diffrn_orient_matrix_UB_11 0.0376219000
_diffrn_orient_matrix_UB_12 -0.0647709000
_diffrn_orient_matrix_UB_13 0.0231423000
_diffrn_orient_matrix_UB_21 -0.0422970000
_diffrn_orient_matrix_UB_22 -0.0537454000
_diffrn_orient_matrix_UB_23 -0.0171937000
_diffrn_orient_matrix_UB_31 0.0678113000
_diffrn_orient_matrix_UB_32 -0.0006335000
_diffrn_orient_matrix_UB_33 -0.0254228000
_diffrn_radiation_monochromator graphite
_diffrn_radiation_probe x-ray
_diffrn_radiation_type 'Mo K\a'
_diffrn_radiation_wavelength 0.71073
_diffrn_reflns_av_R_equivalents 0.0251
_diffrn_reflns_av_unetI/netI 0.0474
_diffrn_reflns_Laue_measured_fraction_full 0.999
_diffrn_reflns_Laue_measured_fraction_max 0.999
_diffrn_reflns_limit_h_max 8
_diffrn_reflns_limit_h_min -10
_diffrn_reflns_limit_k_max 10
_diffrn_reflns_limit_k_min -10
_diffrn_reflns_limit_l_max 22
_diffrn_reflns_limit_l_min -23
_diffrn_reflns_number 7608
_diffrn_reflns_point_group_measured_fraction_full 0.999
_diffrn_reflns_point_group_measured_fraction_max 0.999
_diffrn_reflns_theta_full 25.242
_diffrn_reflns_theta_max 26.371
_diffrn_reflns_theta_min 2.804
_diffrn_source 'fine-focus sealed X-ray tube'
_diffrn_source_type 'Rigaku (Mo) X-ray Source'
_exptl_absorpt_coefficient_mu 0.321
_exptl_absorpt_correction_T_max 0.995
_exptl_absorpt_correction_T_min 0.986
_exptl_absorpt_correction_type analytical
_exptl_absorpt_process_details
;
CrysAlisPro 1.171.42.91a (Rigaku Oxford Diffraction, 2023)
Analytical numeric absorption correction using a multifaceted crystal
model based on expressions derived by R.C. Clark & J.S. Reid.
(Clark, R. C. & Reid, J. S. (1995). Acta Cryst. A51, 887-897)
Empirical absorption correction using spherical harmonics,
implemented in SCALE3 ABSPACK scaling algorithm.
;
_exptl_crystal_colour colourless
_exptl_crystal_colour_primary colourless
_exptl_crystal_density_diffrn 1.588
_exptl_crystal_description plate
_exptl_crystal_F_000 616
_exptl_crystal_size_max 0.337
_exptl_crystal_size_mid 0.216
_exptl_crystal_size_min 0.106
_refine_diff_density_max 0.657
_refine_diff_density_min -0.738
_refine_diff_density_rms 0.108
_refine_ls_extinction_method none
_refine_ls_goodness_of_fit_ref 1.075
_refine_ls_hydrogen_treatment constr
_refine_ls_matrix_type full
_refine_ls_number_parameters 379
_refine_ls_number_reflns 5186
_refine_ls_number_restraints 0
_refine_ls_restrained_S_all 1.075
_refine_ls_R_factor_all 0.0770
_refine_ls_R_factor_gt 0.0581
_refine_ls_shift/su_max 0.000
_refine_ls_shift/su_mean 0.000
_refine_ls_structure_factor_coef Fsqd
_refine_ls_weighting_details 'w=1/[\s^2^(Fo^2^)+(0.1002P)^2^+0.2572P] where P=(Fo^2^+2Fc^2^)/3'
_refine_ls_weighting_scheme calc
_refine_ls_wR_factor_gt 0.1537
_refine_ls_wR_factor_ref 0.1719
_reflns_Friedel_coverage 0.000
_reflns_number_gt 4000
_reflns_number_total 5186
_reflns_threshold_expression 'I > 2\s(I)'
_cod_data_source_file d5cp04402b2.cif
_cod_data_source_block exp_675
_cod_database_code 7251639
_shelx_shelxl_version_number 2018/3
_chemical_oxdiff_formula CHNOBFCl
_chemical_oxdiff_usercomment ' '
_shelx_space_group_comment
;
The symmetry employed for this shelxl refinement is uniquely defined
by the following loop, which should always be used as a source of
symmetry information in preference to the above space-group names.
They are only intended as comments.
;
_shelx_estimated_absorpt_t_max 0.966
_shelx_estimated_absorpt_t_min 0.899
_olex2_refinement_description
;
1. Fixed Uiso
 At 1.2 times of:
  All C(H) groups
2.a Aromatic/amide H refined with riding coordinates:
 C19(H19), C8(H8), C9(H9), C13(H13), C4(H4), C29(H29), C12(H12), C14(H14),
 C7(H7), C6(H6), C27(H27), C21(H21), C23(H23), C11(H11), C26(H26), C22(H22),
 C24(H24), C28(H28)
;
_olex2_submission_special_instructions 'No special instructions were received'
_oxdiff_exptl_absorpt_empirical_details
;
Empirical correction (ABSPACK) includes:
- Absorption correction using spherical harmonics
- Frame scaling
;
_oxdiff_exptl_absorpt_empirical_full_max 1.925
_oxdiff_exptl_absorpt_empirical_full_min 0.678

loop_
_space_group_symop_operation_xyz
'x, y, z'
'-x, -y, -z'

loop_
_atom_site_label
_atom_site_type_symbol
_atom_site_fract_x
_atom_site_fract_y
_atom_site_fract_z
_atom_site_U_iso_or_equiv
_atom_site_adp_type
_atom_site_occupancy
_atom_site_site_symmetry_order
_atom_site_calc_flag
_atom_site_refinement_flags_posn
_atom_site_refinement_flags_adp
_atom_site_refinement_flags_occupancy
_atom_site_disorder_assembly
_atom_site_disorder_group
Cl01 Cl 0.30686(10) 0.32741(8) 0.70233(4) 0.0312(2) Uani 1 1 d . . . . .
Cl02 Cl -0.14847(9) -0.55431(8) 0.74656(4) 0.0301(2) Uani 1 1 d . . . . .
F2 F 0.40257(19) -0.31010(17) 0.44764(8) 0.0245(4) Uani 1 1 d . . . . .
F1 F 0.1662(2) -0.22009(18) 0.38900(8) 0.0248(4) Uani 1 1 d . . . . .
F3 F 0.8852(2) -0.0978(2) 0.95932(9) 0.0347(4) Uani 1 1 d . . . . .
F4 F 0.8160(2) -0.2642(2) 0.88268(9) 0.0355(4) Uani 1 1 d . . . . .
O1 O 0.1478(2) -0.3472(2) 0.50848(10) 0.0248(4) Uani 1 1 d . . . . .
O2 O 0.7048(2) -0.0062(2) 0.86986(11) 0.0289(5) Uani 1 1 d . . . . .
N1 N 0.2610(3) -0.0711(2) 0.47758(11) 0.0180(5) Uani 1 1 d . . . . .
N2 N 0.6106(3) -0.2161(3) 0.97406(12) 0.0229(5) Uani 1 1 d . . . . .
C10 C 0.3510(3) 0.2032(3) 0.44389(14) 0.0193(5) Uani 1 1 d . . . . .
C15 C 0.3454(3) 0.0464(3) 0.42947(14) 0.0188(5) Uani 1 1 d . . . . .
C19 C 0.5128(4) 0.1474(3) 0.79514(15) 0.0251(6) Uani 1 1 d . . . . .
H19 H 0.601419 0.199849 0.766552 0.030 Uiso 1 1 calc R U . . .
C8 C 0.1926(3) 0.1203(3) 0.55500(14) 0.0213(6) Uani 1 1 d . . . . .
H8 H 0.140828 0.143839 0.598532 0.026 Uiso 1 1 calc R U . . .
C2 C 0.1034(3) -0.1615(3) 0.59002(13) 0.0195(5) Uani 1 1 d . . . . .
C9 C 0.2697(3) 0.2364(3) 0.50845(14) 0.0218(6) Uani 1 1 d . . . . .
H9 H 0.269408 0.340909 0.519068 0.026 Uiso 1 1 calc R U . . .
C16 C 0.5451(3) 0.0293(3) 0.85491(14) 0.0233(6) Uani 1 1 d . . . . .
C18 C 0.4511(3) -0.1673(3) 0.96166(14) 0.0213(6) Uani 1 1 d . . . . .
C13 C 0.5105(3) 0.1291(3) 0.31959(14) 0.0242(6) Uani 1 1 d . . . . .
H13 H 0.565653 0.104773 0.276874 0.029 Uiso 1 1 calc R U . . .
C4 C 0.0089(3) -0.4339(3) 0.61960(14) 0.0229(6) Uani 1 1 d . . . . .
H4 H -0.002730 -0.535209 0.606504 0.027 Uiso 1 1 calc R U . . .
C5 C -0.0528(3) -0.4034(3) 0.68625(14) 0.0226(6) Uani 1 1 d . . . . .
C3 C 0.1877(3) -0.0366(3) 0.53973(13) 0.0192(5) Uani 1 1 d . . . . .
C29 C 0.8138(4) -0.3927(3) 1.04513(16) 0.0272(6) Uani 1 1 d . . . . .
H29 H 0.902468 -0.347606 1.013999 0.033 Uiso 1 1 calc R U . . .
C12 C 0.5159(4) 0.2841(3) 0.33396(15) 0.0244(6) Uani 1 1 d . . . . .
H12 H 0.574276 0.363018 0.301493 0.029 Uiso 1 1 calc R U . . .
C14 C 0.4283(3) 0.0113(3) 0.36519(14) 0.0210(6) Uani 1 1 d . . . . .
H14 H 0.426692 -0.092670 0.354008 0.025 Uiso 1 1 calc R U . . .
C7 C 0.0353(3) -0.1357(3) 0.65791(14) 0.0237(6) Uani 1 1 d . . . . .
H7 H 0.042923 -0.033719 0.670734 0.028 Uiso 1 1 calc R U . . .
C30 C 0.6488(4) -0.3375(3) 1.03243(14) 0.0230(6) Uani 1 1 d . . . . .
C17 C 0.4144(3) -0.0456(3) 0.89860(15) 0.0239(6) Uani 1 1 d . . . . .
C20 C 0.3484(4) 0.1859(3) 0.77867(14) 0.0256(6) Uani 1 1 d . . . . .
C6 C -0.0420(4) -0.2540(3) 0.70621(14) 0.0255(6) Uani 1 1 d . . . . .
H6 H -0.086570 -0.234575 0.751687 0.031 Uiso 1 1 calc R U . . .
C25 C 0.5177(4) -0.4088(3) 1.07942(14) 0.0247(6) Uani 1 1 d . . . . .
C1 C 0.0884(3) -0.3130(3) 0.57224(14) 0.0193(5) Uani 1 1 d . . . . .
C27 C 0.7192(4) -0.5827(4) 1.14983(15) 0.0303(7) Uani 1 1 d . . . . .
H27 H 0.744541 -0.664274 1.189403 0.036 Uiso 1 1 calc R U . . .
C21 C 0.2153(4) 0.1146(4) 0.82005(16) 0.0295(6) Uani 1 1 d . . . . .
H21 H 0.103816 0.144134 0.807783 0.035 Uiso 1 1 calc R U . . .
C23 C 0.3188(4) -0.2344(3) 1.00987(15) 0.0254(6) Uani 1 1 d . . . . .
H23 H 0.207353 -0.196443 1.002303 0.030 Uiso 1 1 calc R U . . .
C11 C 0.4359(3) 0.3209(3) 0.39538(15) 0.0234(6) Uani 1 1 d . . . . .
H11 H 0.437957 0.426062 0.405165 0.028 Uiso 1 1 calc R U . . .
C26 C 0.5564(4) -0.5315(3) 1.13758(15) 0.0281(6) Uani 1 1 d . . . . .
H26 H 0.469194 -0.579411 1.168717 0.034 Uiso 1 1 calc R U . . .
C22 C 0.2492(4) -0.0010(4) 0.87976(16) 0.0283(6) Uani 1 1 d . . . . .
H22 H 0.159377 -0.050952 0.908494 0.034 Uiso 1 1 calc R U . . .
C24 C 0.3527(4) -0.3524(3) 1.06641(15) 0.0268(6) Uani 1 1 d . . . . .
H24 H 0.264140 -0.397521 1.097568 0.032 Uiso 1 1 calc R U . . .
C28 C 0.8469(4) -0.5121(4) 1.10277(16) 0.0298(7) Uani 1 1 d . . . . .
H28 H 0.958856 -0.547551 1.110865 0.036 Uiso 1 1 calc R U . . .
B1 B 0.2454(4) -0.2431(3) 0.45509(16) 0.0193(6) Uani 1 1 d . . . . .
B2 B 0.7600(4) -0.1432(4) 0.91954(17) 0.0257(7) Uani 1 1 d . . . . .

loop_
_atom_site_aniso_label
_atom_site_aniso_U_11
_atom_site_aniso_U_22
_atom_site_aniso_U_33
_atom_site_aniso_U_23
_atom_site_aniso_U_13
_atom_site_aniso_U_12
Cl01 0.0434(5) 0.0293(4) 0.0210(4) -0.0046(3) -0.0036(3) 0.0006(3)
Cl02 0.0393(4) 0.0330(4) 0.0171(4) -0.0026(3) 0.0081(3) -0.0071(3)
F2 0.0258(8) 0.0257(8) 0.0236(8) -0.0104(7) 0.0043(6) 0.0010(6)
F1 0.0323(9) 0.0285(8) 0.0154(8) -0.0089(6) 0.0001(6) -0.0040(7)
F3 0.0281(9) 0.0509(11) 0.0253(9) -0.0063(8) 0.0002(7) -0.0073(8)
F4 0.0411(10) 0.0416(10) 0.0243(9) -0.0118(8) 0.0136(8) 0.0045(8)
O1 0.0341(11) 0.0260(10) 0.0161(10) -0.0106(8) 0.0089(8) -0.0053(8)
O2 0.0268(11) 0.0345(11) 0.0238(11) -0.0015(9) 0.0045(8) -0.0015(9)
N1 0.0209(11) 0.0224(11) 0.0121(11) -0.0073(9) 0.0024(8) 0.0001(9)
N2 0.0261(12) 0.0289(12) 0.0155(11) -0.0095(9) 0.0008(9) 0.0009(10)
C10 0.0207(13) 0.0239(13) 0.0145(13) -0.0068(10) -0.0004(10) 0.0014(10)
C15 0.0200(13) 0.0234(13) 0.0134(12) -0.0048(10) 0.0004(10) 0.0005(10)
C19 0.0311(15) 0.0257(14) 0.0202(14) -0.0087(11) 0.0024(11) -0.0034(12)
C8 0.0235(14) 0.0273(14) 0.0147(13) -0.0095(10) 0.0021(10) 0.0025(11)
C2 0.0220(13) 0.0250(13) 0.0122(12) -0.0058(10) -0.0002(10) 0.0018(11)
C9 0.0241(14) 0.0274(14) 0.0160(13) -0.0102(11) 0.0001(10) 0.0015(11)
C16 0.0259(15) 0.0288(14) 0.0180(14) -0.0127(11) 0.0034(11) -0.0018(11)
C18 0.0235(14) 0.0261(14) 0.0169(13) -0.0119(11) 0.0031(10) 0.0009(11)
C13 0.0265(15) 0.0319(15) 0.0152(13) -0.0081(11) 0.0045(11) -0.0013(12)
C4 0.0258(14) 0.0278(14) 0.0158(13) -0.0058(11) -0.0001(11) -0.0012(11)
C5 0.0231(14) 0.0295(14) 0.0139(13) -0.0006(11) 0.0022(10) -0.0030(11)
C3 0.0198(13) 0.0266(14) 0.0125(12) -0.0076(10) -0.0016(10) 0.0020(11)
C29 0.0286(15) 0.0322(15) 0.0225(15) -0.0103(12) 0.0026(11) 0.0013(12)
C12 0.0311(15) 0.0265(14) 0.0148(13) -0.0016(11) 0.0035(11) -0.0031(12)
C14 0.0262(14) 0.0220(13) 0.0162(13) -0.0083(10) 0.0044(10) -0.0003(11)
C7 0.0303(15) 0.0250(14) 0.0169(13) -0.0080(11) 0.0025(11) 0.0030(11)
C30 0.0292(15) 0.0281(14) 0.0135(13) -0.0095(11) 0.0017(10) 0.0005(12)
C17 0.0268(15) 0.0277(14) 0.0188(14) -0.0097(11) 0.0030(11) 0.0006(11)
C20 0.0395(17) 0.0245(14) 0.0143(13) -0.0079(11) 0.0006(11) 0.0018(12)
C6 0.0314(15) 0.0320(15) 0.0135(13) -0.0066(11) 0.0057(11) -0.0001(12)
C25 0.0333(16) 0.0271(14) 0.0166(13) -0.0129(11) 0.0041(11) -0.0006(12)
C1 0.0201(13) 0.0256(13) 0.0131(12) -0.0072(10) 0.0019(10) 0.0017(10)
C27 0.0442(18) 0.0326(15) 0.0160(14) -0.0112(12) 0.0035(12) 0.0001(13)
C21 0.0272(15) 0.0393(17) 0.0230(15) -0.0095(13) 0.0014(12) 0.0027(13)
C23 0.0260(14) 0.0317(15) 0.0196(14) -0.0091(11) 0.0039(11) 0.0012(12)
C11 0.0275(15) 0.0244(14) 0.0195(14) -0.0071(11) -0.0014(11) 0.0001(11)
C26 0.0389(17) 0.0313(15) 0.0156(13) -0.0097(11) 0.0062(12) -0.0007(13)
C22 0.0263(15) 0.0350(16) 0.0231(15) -0.0060(12) 0.0036(11) 0.0033(12)
C24 0.0313(16) 0.0340(15) 0.0164(13) -0.0091(11) 0.0048(11) -0.0018(12)
C28 0.0286(15) 0.0397(17) 0.0234(15) -0.0131(13) -0.0036(12) 0.0064(13)
B1 0.0254(16) 0.0203(14) 0.0139(14) -0.0076(11) 0.0000(11) -0.0015(12)
B2 0.0235(16) 0.0340(17) 0.0208(16) -0.0101(13) 0.0066(12) 0.0004(13)

loop_
_atom_type_symbol
_atom_type_description
_atom_type_scat_dispersion_real
_atom_type_scat_dispersion_imag
_atom_type_scat_source
C C 0.0033 0.0016 'International Tables Vol C Tables 4.2.6.8 and 6.1.1.4'
H H 0.0000 0.0000 'International Tables Vol C Tables 4.2.6.8 and 6.1.1.4'
B B 0.0013 0.0007 'International Tables Vol C Tables 4.2.6.8 and 6.1.1.4'
Cl Cl 0.1484 0.1585 'International Tables Vol C Tables 4.2.6.8 and 6.1.1.4'
F F 0.0171 0.0103 'International Tables Vol C Tables 4.2.6.8 and 6.1.1.4'
N N 0.0061 0.0033 'International Tables Vol C Tables 4.2.6.8 and 6.1.1.4'
O O 0.0106 0.0060 'International Tables Vol C Tables 4.2.6.8 and 6.1.1.4'

loop_
_exptl_crystal_face_index_h
_exptl_crystal_face_index_k
_exptl_crystal_face_index_l
_exptl_crystal_face_perp_dist
0 0 1 0.0714
0 0 -1 0.0346
0 -1 -2 0.0525
0 1 2 0.0715
1 1 0 0.1102
-1 -1 0 0.1030
2 0 1 0.1277
-2 0 -1 0.1368

loop_
_geom_angle_atom_site_label_1
_geom_angle_atom_site_label_2
_geom_angle_atom_site_label_3
_geom_angle
_geom_angle_site_symmetry_1
_geom_angle_site_symmetry_3
_geom_angle_publ_flag
C1 O1 B1 125.3(2) . . ?
C16 O2 B2 124.3(2) . . ?
C15 N1 B1 118.4(2) . . ?
C3 N1 C15 120.1(2) . . ?
C3 N1 B1 121.4(2) . . ?
C18 N2 C30 120.7(2) . . ?
C18 N2 B2 120.5(2) . . ?
C30 N2 B2 118.6(2) . . ?
C15 C10 C9 117.8(2) . . ?
C11 C10 C15 120.5(2) . . ?
C11 C10 C9 121.7(2) . . ?
N1 C15 C10 120.6(2) . . ?
N1 C15 C14 121.1(2) . . ?
C10 C15 C14 118.3(2) . . ?
C20 C19 C16 118.4(3) . . ?
C9 C8 C3 121.0(2) . . ?
C7 C2 C3 121.9(2) . . ?
C1 C2 C3 120.5(2) . . ?
C1 C2 C7 117.6(2) . . ?
C8 C9 C10 120.5(2) . . ?
O2 C16 C19 117.4(2) . . ?
O2 C16 C17 121.5(3) . . ?
C19 C16 C17 121.0(3) . . ?
N2 C18 C17 119.5(2) . . ?
N2 C18 C23 120.1(3) . . ?
C23 C18 C17 120.3(2) . . ?
C14 C13 C12 122.2(2) . . ?
C5 C4 C1 118.7(2) . . ?
C4 C5 Cl02 119.2(2) . . ?
C4 C5 C6 122.0(2) . . ?
C6 C5 Cl02 118.8(2) . . ?
N1 C3 C8 119.9(2) . . ?
N1 C3 C2 119.3(2) . . ?
C8 C3 C2 120.8(2) . . ?
C28 C29 C30 120.0(3) . . ?
C11 C12 C13 119.5(3) . . ?
C13 C14 C15 119.4(2) . . ?
C6 C7 C2 122.2(3) . . ?
N2 C30 C29 121.5(3) . . ?
N2 C30 C25 119.6(3) . . ?
C29 C30 C25 118.8(3) . . ?
C16 C17 C18 120.1(3) . . ?
C16 C17 C22 118.3(3) . . ?
C22 C17 C18 121.6(3) . . ?
C19 C20 Cl01 118.7(2) . . ?
C19 C20 C21 122.6(3) . . ?
C21 C20 Cl01 118.7(2) . . ?
C7 C6 C5 118.1(2) . . ?
C26 C25 C30 119.5(3) . . ?
C24 C25 C30 118.4(3) . . ?
C24 C25 C26 122.1(3) . . ?
O1 C1 C2 121.5(2) . . ?
O1 C1 C4 117.1(2) . . ?
C4 C1 C2 121.4(2) . . ?
C26 C27 C28 118.9(3) . . ?
C22 C21 C20 118.4(3) . . ?
C24 C23 C18 120.1(3) . . ?
C12 C11 C10 120.2(3) . . ?
C27 C26 C25 121.0(3) . . ?
C21 C22 C17 121.3(3) . . ?
C23 C24 C25 120.9(3) . . ?
C29 C28 C27 121.8(3) . . ?
F2 B1 F1 110.2(2) . . ?
F2 B1 O1 109.4(2) . . ?
F2 B1 N1 109.4(2) . . ?
F1 B1 O1 109.1(2) . . ?
F1 B1 N1 107.2(2) . . ?
O1 B1 N1 111.5(2) . . ?
F3 B2 F4 111.0(2) . . ?
F3 B2 O2 108.1(2) . . ?
F3 B2 N2 109.2(2) . . ?
F4 B2 O2 110.9(2) . . ?
F4 B2 N2 106.0(2) . . ?
O2 B2 N2 111.6(2) . . ?

loop_
_geom_bond_atom_site_label_1
_geom_bond_atom_site_label_2
_geom_bond_distance
_geom_bond_site_symmetry_2
_geom_bond_publ_flag
Cl01 C20 1.743(3) . ?
Cl02 C5 1.740(3) . ?
F2 B1 1.381(3) . ?
F1 B1 1.398(3) . ?
F3 B2 1.382(4) . ?
F4 B2 1.394(4) . ?
O1 C1 1.344(3) . ?
O1 B1 1.444(3) . ?
O2 C16 1.339(3) . ?
O2 B2 1.435(4) . ?
N1 C15 1.402(3) . ?
N1 C3 1.357(3) . ?
N1 B1 1.611(3) . ?
N2 C18 1.352(4) . ?
N2 C30 1.408(3) . ?
N2 B2 1.614(4) . ?
C10 C15 1.418(4) . ?
C10 C9 1.419(3) . ?
C10 C11 1.409(4) . ?
C15 C14 1.425(3) . ?
C19 C16 1.399(4) . ?
C19 C20 1.386(4) . ?
C8 C9 1.352(4) . ?
C8 C3 1.423(4) . ?
C2 C3 1.462(4) . ?
C2 C7 1.414(4) . ?
C2 C1 1.404(4) . ?
C16 C17 1.407(4) . ?
C18 C17 1.466(4) . ?
C18 C23 1.435(4) . ?
C13 C12 1.401(4) . ?
C13 C14 1.372(4) . ?
C4 C5 1.389(4) . ?
C4 C1 1.395(4) . ?
C5 C6 1.400(4) . ?
C29 C30 1.409(4) . ?
C29 C28 1.380(4) . ?
C12 C11 1.374(4) . ?
C7 C6 1.382(4) . ?
C30 C25 1.428(4) . ?
C17 C22 1.412(4) . ?
C20 C21 1.389(4) . ?
C25 C26 1.413(4) . ?
C25 C24 1.412(4) . ?
C27 C26 1.382(4) . ?
C27 C28 1.406(4) . ?
C21 C22 1.389(4) . ?
C23 C24 1.361(4) . ?

loop_
_exptl_oxdiff_crystal_face_indexfrac_h
_exptl_oxdiff_crystal_face_indexfrac_k
_exptl_oxdiff_crystal_face_indexfrac_l
_exptl_oxdiff_crystal_face_x
_exptl_oxdiff_crystal_face_y
_exptl_oxdiff_crystal_face_z
-0.0009 0.0010 1.0020 0.0231 -0.0172 -0.0255
0.0009 -0.0010 -1.0020 -0.0231 0.0172 0.0255
-0.0008 -1.0028 -2.0043 0.0185 0.0884 0.0515
0.0008 1.0028 2.0043 -0.0185 -0.0884 -0.0515
1.0013 0.9997 0.0021 -0.0270 -0.0961 0.0672
-1.0013 -0.9997 -0.0021 0.0270 0.0961 -0.0672
1.9966 -0.0010 1.0055 0.0985 -0.1017 0.1098
-1.9966 0.0010 -1.0055 -0.0985 0.1017 -0.1098
